data_4132080
loop_
_publ_author_name
'Purdum, Geoffrey E.'
'Telesz, Nicholas G.'
'Jarolimek, Karol'
'Ryno, Sean M.'
'Gessner, Thomas'
'Davy, Nicholas C.'
'Petty, 2nd, Anthony J'
'Zhen, Yonggang'
'Shu, Ying'
'Facchetti, Antonio'
'Collis, Gavin E.'
'Hu, Wenping'
'Wu, Chao'
'Anthony, John E.'
'Weitz, R. Thomas'
'Risko, Chad'
'Loo, Yueh-Lin'

_publ_section_title
;
 Presence of Short Intermolecular Contacts Screens for Kinetic Stability
 in Packing Polymorphs.
;
_journal_issue 24
_journal_name_full 'Journal of the American Chemical Society'
_journal_page_first 7519
_journal_page_last 7525
_journal_paper_doi 10.1021/jacs.8b01421
_journal_volume 140
_journal_year 2018
_chemical_formula_moiety 'C24 H24 Cl2 N2 O4'
_chemical_formula_sum 'C24 H24 Cl2 N2 O4'
_chemical_formula_weight 475.35
_space_group_crystal_system monoclinic
_space_group_IT_number 14
_space_group_name_Hall '-P 2yn'
_space_group_name_H-M_alt 'P 1 21/n 1'
_atom_sites_solution_hydrogens difmap
_atom_sites_solution_primary direct
_atom_sites_solution_secondary difmap
_audit_creation_method 'SHELXL-2014/7 and CIFFIX'
_cell_angle_alpha 90
_cell_angle_beta 110.040(1)
_cell_angle_gamma 90
_cell_formula_units_Z 2
_cell_length_a 5.0689(1)
_cell_length_b 35.6007(8)
_cell_length_c 6.3931(2)
_cell_measurement_reflns_used 8303
_cell_measurement_temperature 90.0(2)
_cell_measurement_theta_max 68.37
_cell_measurement_theta_min 2.48
_cell_volume 1083.82(5)
_computing_cell_refinement '<i>APEX2</i> (Bruker-AXS, 2006)'
_computing_data_collection '<i>APEX2</i> (Bruker-AXS, 2006)'
_computing_data_reduction '<i>APEX2</i> (Bruker-AXS, 2006)'
_computing_molecular_graphics '<i>XP in SHELXTL</i> (Sheldrick, 2008)'
_computing_publication_material '<i>SHELX</i> (Sheldrick, 2008) and <i>CIFFIX</i> (Parkin, 2013)'
_computing_structure_refinement '<i>SHELXL-2014/7</i> (Sheldrick, 2015b)'
_computing_structure_solution '<i>SHELXT</i> (Sheldrick, 2015a)'
_diffrn_ambient_temperature 90.0(2)
_diffrn_detector_area_resol_mean 5.6
_diffrn_measured_fraction_theta_full 0.992
_diffrn_measured_fraction_theta_max 0.988
_diffrn_measurement_device_type 'Bruker X8 Proteum diffractometer'
_diffrn_measurement_method '\f and \w scans'
_diffrn_radiation_type CuK\a
_diffrn_radiation_wavelength 1.54178
_diffrn_reflns_av_R_equivalents 0.0495
_diffrn_reflns_av_unetI/netI 0.0314
_diffrn_reflns_Laue_measured_fraction_full 0.992
_diffrn_reflns_Laue_measured_fraction_max 0.988
_diffrn_reflns_limit_h_max 6
_diffrn_reflns_limit_h_min -2
_diffrn_reflns_limit_k_max 42
_diffrn_reflns_limit_k_min -42
_diffrn_reflns_limit_l_max 7
_diffrn_reflns_limit_l_min -7
_diffrn_reflns_number 13040
_diffrn_reflns_point_group_measured_fraction_full 0.992
_diffrn_reflns_point_group_measured_fraction_max 0.988
_diffrn_reflns_theta_full 67.679
_diffrn_reflns_theta_max 68.367
_diffrn_reflns_theta_min 2.482
_diffrn_source 'fine-focus rotating anode'
_exptl_absorpt_coefficient_mu 2.992
_exptl_absorpt_correction_T_max 0.852
_exptl_absorpt_correction_T_min 0.661
_exptl_absorpt_correction_type multi-scan
_exptl_absorpt_process_details '<i>SADABS</i> (Krause et al., 2015)'
_exptl_crystal_colour yellow
_exptl_crystal_density_diffrn 1.457
_exptl_crystal_description flake
_exptl_crystal_F_000 496
_exptl_crystal_size_max 0.250
_exptl_crystal_size_mid 0.160
_exptl_crystal_size_min 0.010
_refine_diff_density_max 0.376
_refine_diff_density_min -0.384
_refine_diff_density_rms 0.083
_refine_ls_extinction_method none
_refine_ls_goodness_of_fit_ref 1.124
_refine_ls_hydrogen_treatment constr
_refine_ls_matrix_type full
_refine_ls_number_parameters 146
_refine_ls_number_reflns 1958
_refine_ls_number_restraints 0
_refine_ls_restrained_S_all 1.124
_refine_ls_R_factor_all 0.0494
_refine_ls_R_factor_gt 0.0469
_refine_ls_shift/su_max 0.001
_refine_ls_shift/su_mean 0.000
_refine_ls_structure_factor_coef Fsqd
_refine_ls_weighting_details 'w=1/[\s^2^(Fo^2^)+(0.0695P)^2^+1.7397P] where P=(Fo^2^+2Fc^2^)/3'
_refine_ls_weighting_scheme calc
_refine_ls_wR_factor_gt 0.1384
_refine_ls_wR_factor_ref 0.1402
_reflns_Friedel_coverage 0.000
_reflns_number_gt 1826
_reflns_number_total 1958
_reflns_threshold_expression 'I > 2\s(I)'
_cod_data_source_file ja8b01421_si_003.cif
_cod_data_source_block x16033
_cod_original_sg_symbol_H-M 'P 21/n'
_cod_database_code 4132080
_shelx_shelxl_version_number 2014/7
_shelx_space_group_comment
; 
The symmetry employed for this shelxl refinement is uniquely defined 
by the following loop, which should always be used as a source of 
symmetry information in preference to the above space-group names. 
They are only intended as comments. 
;
_shelx_estimated_absorpt_t_min 0.522
_shelx_estimated_absorpt_t_max 0.971
_exptl_absorpt_special_details
; 
In addition to absorption, multi-scan techniques also correct other slowly 
varying changes in scale factor over reciprocal space, such as those caused 
by x-ray beam inhomogeneity, goniometer imperfection, crystal decomposition, 
crystal longer than the x-ray beam cross section, absorption by the crystal 
mount etc.  These account, by and large, for much of the difference between 
estimated values of Tmin and Tmax and the _exptl_absorpt_correction_ values. 
;

loop_
_space_group_symop_operation_xyz
'x, y, z'
'-x+1/2, y+1/2, -z+1/2'
'-x, -y, -z'
'x-1/2, -y-1/2, z-1/2'

loop_
_atom_site_label
_atom_site_type_symbol
_atom_site_fract_x
_atom_site_fract_y
_atom_site_fract_z
_atom_site_U_iso_or_equiv
_atom_site_adp_type
_atom_site_occupancy
_atom_site_site_symmetry_order
_atom_site_calc_flag
_atom_site_refinement_flags_posn
_atom_site_refinement_flags_adp
N1 N 0.5683(4) 0.59750(6) 0.9209(4) 0.0142(5) Uani 1 1 d . .
O1 O 0.8126(4) 0.58439(5) 0.6909(3) 0.0187(4) Uani 1 1 d . .
O2 O 0.3053(4) 0.61058(5) 1.1362(3) 0.0208(5) Uani 1 1 d . .
Cl1 Cl 0.89155(12) 0.44053(2) 0.61194(10) 0.0148(2) Uani 1 1 d . .
C1 C 0.7382(5) 0.46819(7) 0.7616(4) 0.0131(5) Uani 1 1 d . .
C2 C 0.7596(5) 0.50704(7) 0.7324(4) 0.0139(5) Uani 1 1 d . .
H2A H 0.8515 0.5159 0.6352 0.017 Uiso 1 1 calc R U
C3 C 0.6497(5) 0.53236(7) 0.8425(4) 0.0133(5) Uani 1 1 d . .
C4 C 0.6862(5) 0.57317(7) 0.8093(4) 0.0145(5) Uani 1 1 d . .
C5 C 0.5100(5) 0.51959(7) 0.9859(4) 0.0130(5) Uani 1 1 d . .
C6 C 0.3931(5) 0.54581(7) 1.0978(4) 0.0133(5) Uani 1 1 d . .
C7 C 0.4141(5) 0.58693(7) 1.0561(4) 0.0149(5) Uani 1 1 d . .
C8 C 0.5922(6) 0.63820(7) 0.8859(4) 0.0179(6) Uani 1 1 d . .
H8A H 0.7749 0.6434 0.8676 0.022 Uiso 1 1 calc R U
H8B H 0.5870 0.6521 1.0187 0.022 Uiso 1 1 calc R U
C9 C 0.3549(6) 0.65205(7) 0.6807(5) 0.0189(6) Uani 1 1 d . .
H9A H 0.3831 0.6423 0.5449 0.023 Uiso 1 1 calc R U
H9B H 0.1735 0.6423 0.6839 0.023 Uiso 1 1 calc R U
C10 C 0.3447(7) 0.69487(8) 0.6720(5) 0.0249(7) Uani 1 1 d . .
H10A H 0.3119 0.7044 0.8066 0.030 Uiso 1 1 calc R U
H10B H 0.5294 0.7044 0.6752 0.030 Uiso 1 1 calc R U
C11 C 0.1172(7) 0.71039(8) 0.4663(6) 0.0306(7) Uani 1 1 d . .
H11A H -0.0611 0.6971 0.4473 0.037 Uiso 1 1 calc R U
H11B H 0.0884 0.7373 0.4912 0.037 Uiso 1 1 calc R U
C12 C 0.1841(8) 0.70654(9) 0.2524(5) 0.0336(8) Uani 1 1 d . .
H12A H 0.0262 0.7161 0.1269 0.050 Uiso 1 1 calc R U
H12B H 0.2156 0.6800 0.2272 0.050 Uiso 1 1 calc R U
H12C H 0.3535 0.7210 0.2656 0.050 Uiso 1 1 calc R U

loop_
_atom_site_aniso_label
_atom_site_aniso_U_11
_atom_site_aniso_U_22
_atom_site_aniso_U_33
_atom_site_aniso_U_23
_atom_site_aniso_U_13
_atom_site_aniso_U_12
N1 0.0145(11) 0.0153(11) 0.0135(11) -0.0002(8) 0.0057(9) -0.0007(8)
O1 0.0213(10) 0.0190(9) 0.0198(10) 0.0019(7) 0.0122(8) -0.0009(7)
O2 0.0280(11) 0.0168(9) 0.0219(11) -0.0013(7) 0.0140(9) 0.0018(8)
Cl1 0.0149(4) 0.0168(3) 0.0137(4) -0.0011(2) 0.0061(3) 0.0012(2)
C1 0.0069(12) 0.0201(12) 0.0099(12) -0.0006(9) -0.0004(10) 0.0011(9)
C2 0.0103(13) 0.0214(13) 0.0083(12) 0.0000(9) 0.0011(10) -0.0004(9)
C3 0.0094(12) 0.0173(13) 0.0105(12) 0.0000(9) -0.0001(10) -0.0001(9)
C4 0.0126(13) 0.0183(13) 0.0115(12) -0.0006(10) 0.0026(10) -0.0006(10)
C5 0.0087(12) 0.0180(13) 0.0106(12) 0.0004(9) 0.001(1) 0.0002(9)
C6 0.0095(13) 0.0175(13) 0.0106(13) -0.0002(9) 0.0006(10) 0.0003(9)
C7 0.0142(13) 0.0189(13) 0.0104(13) 0.0004(10) 0.0027(10) -0.0014(10)
C8 0.0209(15) 0.0144(13) 0.0199(15) -0.0009(10) 0.0089(12) -0.0026(10)
C9 0.0229(15) 0.0167(13) 0.0189(14) 0.0012(10) 0.0095(12) 0.0001(10)
C10 0.0346(17) 0.0178(14) 0.0245(16) 0.0006(11) 0.0131(13) 0.0014(11)
C11 0.0387(19) 0.0209(15) 0.0325(18) 0.0068(12) 0.0125(15) 0.0087(12)
C12 0.048(2) 0.0246(15) 0.0248(17) 0.0045(12) 0.0086(15) 0.0055(14)

loop_
_atom_type_symbol
_atom_type_description
_atom_type_scat_dispersion_real
_atom_type_scat_dispersion_imag
_atom_type_scat_source
C C 0.0181 0.0091 'International Tables Vol C Tables 4.2.6.8 and 6.1.1.4'
H H 0.0000 0.0000 'International Tables Vol C Tables 4.2.6.8 and 6.1.1.4'
N N 0.0311 0.0180 'International Tables Vol C Tables 4.2.6.8 and 6.1.1.4'
O O 0.0492 0.0322 'International Tables Vol C Tables 4.2.6.8 and 6.1.1.4'
Cl Cl 0.3639 0.7018 'International Tables Vol C Tables 4.2.6.8 and 6.1.1.4'

loop_
_geom_angle_atom_site_label_1
_geom_angle_atom_site_label_2
_geom_angle_atom_site_label_3
_geom_angle
_geom_angle_site_symmetry_1
_geom_angle_site_symmetry_3
C4 N1 C7 125.6(2) . .
C4 N1 C8 117.7(2) . .
C7 N1 C8 116.7(2) . .
C6 C1 C2 121.2(2) 3_667 .
C6 C1 Cl1 124.2(2) 3_667 .
C2 C1 Cl1 114.7(2) . .
C3 C2 C1 121.0(2) . .
C3 C2 H2A 119.5 . .
C1 C2 H2A 119.5 . .
C2 C3 C5 120.2(2) . .
C2 C3 C4 118.4(2) . .
C5 C3 C4 121.4(2) . .
O1 C4 N1 122.0(2) . .
O1 C4 C3 121.8(2) . .
N1 C4 C3 116.2(2) . .
C3 C5 C5 118.3(3) . 3_667
C3 C5 C6 120.2(2) . .
C5 C5 C6 121.5(3) 3_667 .
C1 C6 C5 117.8(2) 3_667 .
C1 C6 C7 123.2(2) 3_667 .
C5 C6 C7 118.9(2) . .
O2 C7 N1 120.4(2) . .
O2 C7 C6 122.2(2) . .
N1 C7 C6 117.5(2) . .
N1 C8 C9 111.4(2) . .
N1 C8 H8A 109.3 . .
C9 C8 H8A 109.3 . .
N1 C8 H8B 109.3 . .
C9 C8 H8B 109.3 . .
H8A C8 H8B 108.0 . .
C10 C9 C8 111.2(2) . .
C10 C9 H9A 109.4 . .
C8 C9 H9A 109.4 . .
C10 C9 H9B 109.4 . .
C8 C9 H9B 109.4 . .
H9A C9 H9B 108.0 . .
C11 C10 C9 113.5(3) . .
C11 C10 H10A 108.9 . .
C9 C10 H10A 108.9 . .
C11 C10 H10B 108.9 . .
C9 C10 H10B 108.9 . .
H10A C10 H10B 107.7 . .
C12 C11 C10 114.0(3) . .
C12 C11 H11A 108.8 . .
C10 C11 H11A 108.8 . .
C12 C11 H11B 108.8 . .
C10 C11 H11B 108.8 . .
H11A C11 H11B 107.7 . .
C11 C12 H12A 109.5 . .
C11 C12 H12B 109.5 . .
H12A C12 H12B 109.5 . .
C11 C12 H12C 109.5 . .
H12A C12 H12C 109.5 . .
H12B C12 H12C 109.5 . .

loop_
_geom_bond_atom_site_label_1
_geom_bond_atom_site_label_2
_geom_bond_distance
_geom_bond_site_symmetry_2
N1 C4 1.381(3) .
N1 C7 1.401(3) .
N1 C8 1.478(3) .
O1 C4 1.215(3) .
O2 C7 1.212(3) .
Cl1 C1 1.732(3) .
C1 C6 1.382(4) 3_667
C1 C2 1.404(4) .
C2 C3 1.374(4) .
C2 H2A 0.9500 .
C3 C5 1.412(4) .
C3 C4 1.489(3) .
C5 C5 1.415(5) 3_667
C5 C6 1.424(4) .
C6 C1 1.382(4) 3_667
C6 C7 1.498(4) .
C8 C9 1.526(4) .
C8 H8A 0.9900 .
C8 H8B 0.9900 .
C9 C10 1.526(4) .
C9 H9A 0.9900 .
C9 H9B 0.9900 .
C10 C11 1.525(4) .
C10 H10A 0.9900 .
C10 H10B 0.9900 .
C11 C12 1.524(5) .
C11 H11A 0.9900 .
C11 H11B 0.9900 .
C12 H12A 0.9800 .
C12 H12B 0.9800 .
C12 H12C 0.9800 .

loop_
_geom_torsion_atom_site_label_1
_geom_torsion_atom_site_label_2
_geom_torsion_atom_site_label_3
_geom_torsion_atom_site_label_4
_geom_torsion
_geom_torsion_site_symmetry_1
_geom_torsion_site_symmetry_4
C6 C1 C2 C3 -0.2(4) 3_667 .
Cl1 C1 C2 C3 -179.39(19) . .
C1 C2 C3 C5 -0.7(4) . .
C1 C2 C3 C4 178.3(2) . .
C7 N1 C4 O1 178.4(2) . .
C8 N1 C4 O1 2.0(4) . .
C7 N1 C4 C3 -1.6(4) . .
C8 N1 C4 C3 -178.0(2) . .
C2 C3 C4 O1 -1.0(4) . .
C5 C3 C4 O1 178.0(2) . .
C2 C3 C4 N1 179.0(2) . .
C5 C3 C4 N1 -2.0(4) . .
C2 C3 C5 C5 0.7(4) . 3_667
C4 C3 C5 C5 -178.3(3) . 3_667
C2 C3 C5 C6 -179.2(2) . .
C4 C3 C5 C6 1.8(4) . .
C3 C5 C6 C1 -179.2(2) . 3_667
C5 C5 C6 C1 0.9(4) 3_667 3_667
C3 C5 C6 C7 1.6(4) . .
C5 C5 C6 C7 -178.3(3) 3_667 .
C4 N1 C7 O2 -175.6(2) . .
C8 N1 C7 O2 0.8(4) . .
C4 N1 C7 C6 4.9(4) . .
C8 N1 C7 C6 -178.6(2) . .
C1 C6 C7 O2 -3.4(4) 3_667 .
C5 C6 C7 O2 175.8(2) . .
C1 C6 C7 N1 176.0(2) 3_667 .
C5 C6 C7 N1 -4.8(3) . .
C4 N1 C8 C9 86.0(3) . .
C7 N1 C8 C9 -90.8(3) . .
N1 C8 C9 C10 168.3(2) . .
C8 C9 C10 C11 178.2(2) . .
C9 C10 C11 C12 -73.7(4) . .
